data_7127916
loop_
_publ_author_name
'Cabelof, Alyssa C.'
'Carta, Veronica'
'Caulton, Kenneth G.'

_publ_section_title
;
 A proton-responsive ligand becomes a dimetal linker for multisubstrate
 assembly <i>via</i> nitrate deoxygenation.
;
_journal_issue 22
_journal_name_full 'Chemical communications (Cambridge, England)'
_journal_page_first 2780
_journal_page_last 2783
_journal_paper_doi 10.1039/d0cc07886g
_journal_volume 57
_journal_year 2021
_chemical_formula_moiety 'C30 H26 N7 Ni O3, N O3'
_chemical_formula_sum 'C30 H26 N8 Ni O6'
_chemical_formula_weight 653.30
_space_group_crystal_system monoclinic
_space_group_IT_number 14
_space_group_name_Hall '-P 2ybc'
_space_group_name_H-M_alt 'P 1 21/c 1'
_atom_sites_solution_hydrogens geom
_atom_sites_solution_primary dual
_audit_creation_date 2019-06-25
_audit_creation_method
;
Olex2 1.2
(compiled 2018.05.29 svn.r3508 for OlexSys, GUI svn.r5506)
;
_audit_update_record
;
2020-11-02 deposited with the CCDC.	2021-02-08 downloaded from the CCDC.
;
_cell_angle_alpha 90
_cell_angle_beta 92.824(2)
_cell_angle_gamma 90
_cell_formula_units_Z 4
_cell_length_a 15.5799(8)
_cell_length_b 13.3433(7)
_cell_length_c 14.1660(7)
_cell_measurement_reflns_used 4731
_cell_measurement_temperature 173
_cell_measurement_theta_max 24.57
_cell_measurement_theta_min 3.03
_cell_volume 2941.4(3)
_computing_cell_refinement 'SAINT V8.38A (?, 2016)'
_computing_data_reduction 'SAINT V8.38A (?, 2016)'
_computing_molecular_graphics 'Olex2 (Dolomanov et al., 2009)'
_computing_publication_material 'Olex2 (Dolomanov et al., 2009)'
_computing_structure_refinement 'XL (Sheldrick, 2008)'
_computing_structure_solution 'XT (Sheldrick, 2015)'
_diffrn_ambient_temperature 173
_diffrn_measured_fraction_theta_full 0.994
_diffrn_measured_fraction_theta_max 0.994
_diffrn_measurement_device_type 'Bruker APEX-II CCD'
_diffrn_measurement_method '\f and \w scans'
_diffrn_radiation_type MoK\a
_diffrn_radiation_wavelength 0.71073
_diffrn_reflns_av_R_equivalents 0.0395
_diffrn_reflns_av_unetI/netI 0.0437
_diffrn_reflns_Laue_measured_fraction_full 0.994
_diffrn_reflns_Laue_measured_fraction_max 0.994
_diffrn_reflns_limit_h_max 18
_diffrn_reflns_limit_h_min -17
_diffrn_reflns_limit_k_max 14
_diffrn_reflns_limit_k_min -15
_diffrn_reflns_limit_l_max 16
_diffrn_reflns_limit_l_min -15
_diffrn_reflns_number 17798
_diffrn_reflns_point_group_measured_fraction_full 0.994
_diffrn_reflns_point_group_measured_fraction_max 0.994
_diffrn_reflns_theta_full 25.096
_diffrn_reflns_theta_max 25.096
_diffrn_reflns_theta_min 2.435
_diffrn_standards_number 0
_exptl_absorpt_coefficient_mu 0.718
_exptl_absorpt_correction_T_max 1
_exptl_absorpt_correction_T_min 0.90
_exptl_absorpt_correction_type multi-scan
_exptl_absorpt_process_details 'Apex3 (Bruker,2016)'
_exptl_crystal_colour 'light blue'
_exptl_crystal_colour_modifier light
_exptl_crystal_colour_primary blue
_exptl_crystal_density_diffrn 1.475
_exptl_crystal_description plate
_exptl_crystal_F_000 1352
_exptl_crystal_size_max 0.19
_exptl_crystal_size_mid 0.16
_exptl_crystal_size_min 0.1
_refine_diff_density_max 0.261
_refine_diff_density_min -0.267
_refine_diff_density_rms 0.050
_refine_ls_extinction_method none
_refine_ls_goodness_of_fit_ref 1.009
_refine_ls_hydrogen_treatment constr
_refine_ls_matrix_type full
_refine_ls_number_parameters 408
_refine_ls_number_reflns 5213
_refine_ls_number_restraints 0
_refine_ls_restrained_S_all 1.009
_refine_ls_R_factor_all 0.0514
_refine_ls_R_factor_gt 0.0336
_refine_ls_shift/su_max 0.001
_refine_ls_shift/su_mean 0.000
_refine_ls_structure_factor_coef Fsqd
_refine_ls_weighting_details 'w=1/[\s^2^(Fo^2^)+(0.0312P)^2^+1.2258P] where P=(Fo^2^+2Fc^2^)/3'
_refine_ls_weighting_scheme calc
_refine_ls_wR_factor_gt 0.0721
_refine_ls_wR_factor_ref 0.0780
_reflns_Friedel_coverage 0.000
_reflns_number_gt 4034
_reflns_number_total 5213
_reflns_threshold_expression 'I > 2\s(I)'
_cod_data_source_file d0cc07886g2.cif
_cod_data_source_block AC2_001
_cod_depositor_comments 'Adding full bibliography for 7127916--7127921.cif.'
_cod_database_code 7127916
_shelx_shelxl_version_number 2017/1
_shelx_space_group_comment
;
The symmetry employed for this shelxl refinement is uniquely defined
by the following loop, which should always be used as a source of
symmetry information in preference to the above space-group names.
They are only intended as comments.
;
_shelx_estimated_absorpt_t_max 0.932
_shelx_estimated_absorpt_t_min 0.876
_olex2_refinement_description
;
1. Fixed Uiso
 At 1.2 times of:
  All C(H) groups, All N(H) groups
 At 1.5 times of:
  All C(H,H,H) groups
2.a Aromatic/amide H refined with riding coordinates:
 N10(H10), N30(H30), C32(H32), C12(H12), C38(H38), C26(H26), C34(H34), C6(H6),
 C37(H37), C25(H25), C24(H24), C5(H5), C4(H4), C18(H18), C36(H36), C35(H35),
 C14(H14), C15(H15), C17(H17), C16(H16)
2.b Idealised Me refined as rotating group:
 C23(H23A,H23B,H23C), C3(H3A,H3B,H3C)
;
_olex2_date_sample_data_collection 2019-06-12
_olex2_date_sample_submission 2019-06-11
_olex2_submission_original_sample_id AC2.001
_olex2_submission_special_instructions 'No special instructions were received'

loop_
_space_group_symop_operation_xyz
'x, y, z'
'-x, y+1/2, -z+1/2'
'-x, -y, -z'
'x, -y-1/2, z-1/2'

loop_
_atom_site_label
_atom_site_type_symbol
_atom_site_fract_x
_atom_site_fract_y
_atom_site_fract_z
_atom_site_U_iso_or_equiv
_atom_site_adp_type
_atom_site_occupancy
_atom_site_site_symmetry_order
_atom_site_calc_flag
_atom_site_refinement_flags_posn
_atom_site_refinement_flags_adp
_atom_site_refinement_flags_occupancy
_atom_site_disorder_assembly
_atom_site_disorder_group
Ni1 Ni 0.74088(2) 0.53441(2) 0.50365(2) 0.02204(9) Uani 1 1 d . . . . .
O2 O 0.81378(10) 0.41286(12) 0.45082(12) 0.0322(4) Uani 1 1 d . . . . .
O1 O 0.68601(11) 0.44025(14) 0.39283(12) 0.0393(5) Uani 1 1 d . . . . .
O7 O 0.72391(10) 0.64610(13) 0.92668(12) 0.0358(4) Uani 1 1 d . . . . .
N21 N 0.67157(11) 0.44642(14) 0.60145(12) 0.0226(4) Uani 1 1 d . . . . .
N10 N 0.86755(11) 0.54489(14) 0.67934(12) 0.0228(4) Uani 1 1 d . . . . .
H10 H 0.834814 0.521069 0.722976 0.027 Uiso 1 1 calc R . . . .
N29 N 0.64033(11) 0.62627(14) 0.52265(13) 0.0243(4) Uani 1 1 d . . . . .
N9 N 0.83781(11) 0.57865(14) 0.59407(12) 0.0221(4) Uani 1 1 d . . . . .
O6 O 0.78035(11) 0.53224(13) 0.84078(12) 0.0421(5) Uani 1 1 d . . . . .
N1 N 0.81309(11) 0.62379(14) 0.41195(12) 0.0230(4) Uani 1 1 d . . . . .
N30 N 0.60894(11) 0.71475(14) 0.49001(13) 0.0246(4) Uani 1 1 d . . . . .
H30 H 0.637453 0.756630 0.455194 0.030 Uiso 1 1 calc R . . . .
N8 N 0.72728(12) 0.60236(15) 0.84864(14) 0.0286(5) Uani 1 1 d . . . . .
N4 N 0.75238(14) 0.38773(16) 0.39197(14) 0.0342(5) Uani 1 1 d . . . . .
O5 O 0.67955(12) 0.62780(15) 0.78050(13) 0.0486(5) Uani 1 1 d . . . . .
C8 C 0.90732(13) 0.60730(16) 0.54908(15) 0.0216(5) Uani 1 1 d . . . . .
O3 O 0.76043(15) 0.31535(17) 0.34025(16) 0.0697(7) Uani 1 1 d . . . . .
C27 C 0.59338(13) 0.48744(17) 0.61504(15) 0.0225(5) Uani 1 1 d . . . . .
C28 C 0.57802(13) 0.58554(17) 0.57203(15) 0.0234(5) Uani 1 1 d . . . . .
C7 C 0.89312(14) 0.64168(16) 0.45094(16) 0.0225(5) Uani 1 1 d . . . . .
C11 C 0.95437(13) 0.55238(17) 0.68916(16) 0.0242(5) Uani 1 1 d . . . . .
C32 C 0.50666(13) 0.64843(17) 0.57135(15) 0.0247(5) Uani 1 1 d . . . . .
H32 H 0.454376 0.637066 0.601443 0.030 Uiso 1 1 calc R . . . .
C33 C 0.47540(14) 0.81792(17) 0.48958(15) 0.0245(5) Uani 1 1 d . . . . .
C31 C 0.52757(13) 0.73102(17) 0.51776(15) 0.0239(5) Uani 1 1 d . . . . .
C2 C 0.79435(15) 0.65544(17) 0.32273(16) 0.0276(5) Uani 1 1 d . . . . .
C13 C 1.00357(15) 0.51849(18) 0.77401(16) 0.0294(6) Uani 1 1 d . . . . .
C12 C 0.98160(14) 0.59288(17) 0.60598(16) 0.0266(5) Uani 1 1 d . . . . .
H12 H 1.038959 0.607730 0.590854 0.032 Uiso 1 1 calc R . . . .
C38 C 0.39911(14) 0.83553(18) 0.53504(16) 0.0283(6) Uani 1 1 d . . . . .
H38 H 0.383066 0.791885 0.584129 0.034 Uiso 1 1 calc R . . . .
C22 C 0.69004(14) 0.35739(17) 0.64277(16) 0.0268(5) Uani 1 1 d . . . . .
C26 C 0.53127(14) 0.44059(18) 0.66573(16) 0.0277(6) Uani 1 1 d . . . . .
H26 H 0.476888 0.471170 0.672748 0.033 Uiso 1 1 calc R . . . .
C34 C 0.49727(14) 0.88243(18) 0.41700(16) 0.0284(6) Uani 1 1 d . . . . .
H34 H 0.548402 0.871160 0.384691 0.034 Uiso 1 1 calc R . . . .
C6 C 0.95641(15) 0.68972(17) 0.40309(17) 0.0295(6) Uani 1 1 d . . . . .
H6 H 1.011847 0.700750 0.432178 0.035 Uiso 1 1 calc R . . . .
C37 C 0.34681(15) 0.91571(19) 0.50936(17) 0.0313(6) Uani 1 1 d . . . . .
H37 H 0.295100 0.926762 0.540649 0.038 Uiso 1 1 calc R . . . .
C25 C 0.55001(15) 0.34829(19) 0.70597(16) 0.0317(6) Uani 1 1 d . . . . .
H25 H 0.508444 0.313870 0.740603 0.038 Uiso 1 1 calc R . . . .
C24 C 0.63000(15) 0.30703(19) 0.69502(17) 0.0314(6) Uani 1 1 d . . . . .
H24 H 0.644235 0.244163 0.723118 0.038 Uiso 1 1 calc R . . . .
C23 C 0.77692(15) 0.31078(19) 0.63200(19) 0.0364(6) Uani 1 1 d . . . . .
H23A H 0.775784 0.270315 0.574215 0.055 Uiso 1 1 calc GR . . . .
H23B H 0.791344 0.267956 0.686706 0.055 Uiso 1 1 calc GR . . . .
H23C H 0.820220 0.363683 0.628055 0.055 Uiso 1 1 calc GR . . . .
C5 C 0.93658(17) 0.72144(18) 0.31118(18) 0.0354(6) Uani 1 1 d . . . . .
H5 H 0.978817 0.753918 0.275933 0.043 Uiso 1 1 calc R . . . .
C4 C 0.85572(17) 0.70554(18) 0.27177(17) 0.0335(6) Uani 1 1 d . . . . .
H4 H 0.841314 0.728659 0.209565 0.040 Uiso 1 1 calc R . . . .
C18 C 1.08623(16) 0.5558(2) 0.7925(2) 0.0420(7) Uani 1 1 d . . . . .
H18 H 1.108726 0.604700 0.751720 0.050 Uiso 1 1 calc R . . . .
C36 C 0.36969(15) 0.97974(19) 0.43825(17) 0.0327(6) Uani 1 1 d . . . . .
H36 H 0.334159 1.035314 0.421034 0.039 Uiso 1 1 calc R . . . .
C35 C 0.44487(15) 0.96255(19) 0.39199(17) 0.0323(6) Uani 1 1 d . . . . .
H35 H 0.460368 1.006296 0.342734 0.039 Uiso 1 1 calc R . . . .
C3 C 0.70728(16) 0.6343(2) 0.27895(17) 0.0386(6) Uani 1 1 d . . . . .
H3A H 0.705053 0.565048 0.255942 0.058 Uiso 1 1 calc GR . . . .
H3B H 0.695442 0.680288 0.225954 0.058 Uiso 1 1 calc GR . . . .
H3C H 0.664082 0.643693 0.326174 0.058 Uiso 1 1 calc GR . . . .
C14 C 0.97158(17) 0.4470(2) 0.83483(18) 0.0399(7) Uani 1 1 d . . . . .
H14 H 0.915320 0.420810 0.823323 0.048 Uiso 1 1 calc R . . . .
C15 C 1.0220(2) 0.4140(3) 0.91221(19) 0.0558(9) Uani 1 1 d . . . . .
H15 H 1.000049 0.365310 0.953595 0.067 Uiso 1 1 calc R . . . .
C17 C 1.1358(2) 0.5223(3) 0.8699(2) 0.0595(9) Uani 1 1 d . . . . .
H17 H 1.192046 0.548251 0.881994 0.071 Uiso 1 1 calc R . . . .
C16 C 1.1038(2) 0.4516(3) 0.9294(2) 0.0652(11) Uani 1 1 d . . . . .
H16 H 1.138103 0.428589 0.982304 0.078 Uiso 1 1 calc R . . . .

loop_
_atom_site_aniso_label
_atom_site_aniso_U_11
_atom_site_aniso_U_22
_atom_site_aniso_U_33
_atom_site_aniso_U_23
_atom_site_aniso_U_13
_atom_site_aniso_U_12
Ni1 0.01416(15) 0.03140(17) 0.02072(16) -0.00179(14) 0.00245(11) -0.00096(13)
O2 0.0243(9) 0.0356(10) 0.0373(10) -0.0090(8) 0.0071(8) -0.0034(8)
O1 0.0246(9) 0.0612(13) 0.0322(10) -0.0045(9) 0.0022(8) -0.0126(9)
O7 0.0306(9) 0.0452(11) 0.0322(10) -0.0054(9) 0.0077(8) 0.0050(8)
N21 0.0176(9) 0.0301(11) 0.0200(10) -0.0012(9) 0.0015(8) -0.0007(8)
N10 0.0174(9) 0.0318(11) 0.0194(10) -0.0001(9) 0.0024(7) -0.0002(8)
N29 0.0174(9) 0.0318(11) 0.0240(10) 0.0033(9) 0.0035(8) 0.0012(8)
N9 0.0165(9) 0.0302(11) 0.0198(10) -0.0003(8) 0.0027(8) -0.0006(8)
O6 0.0441(10) 0.0442(11) 0.0399(11) 0.0059(9) 0.0217(8) 0.0158(9)
N1 0.0214(10) 0.0274(11) 0.0204(10) -0.0023(8) 0.0031(8) 0.0012(8)
N30 0.0173(10) 0.0317(11) 0.0252(10) 0.0057(9) 0.0042(8) 0.0004(8)
N8 0.0229(11) 0.0316(12) 0.0324(12) 0.0017(10) 0.0125(9) -0.0007(9)
N4 0.0359(13) 0.0399(13) 0.0282(12) -0.0142(10) 0.0149(10) -0.0199(11)
O5 0.0468(12) 0.0610(13) 0.0369(11) -0.0012(10) -0.0075(9) 0.0052(10)
C8 0.0177(11) 0.0232(12) 0.0242(12) -0.0036(10) 0.0046(9) -0.0013(9)
O3 0.0789(16) 0.0665(15) 0.0659(15) -0.0430(13) 0.0251(12) -0.0246(13)
C27 0.0196(11) 0.0315(13) 0.0163(11) -0.0024(10) -0.0001(9) -0.0017(10)
C28 0.0190(11) 0.0327(13) 0.0187(11) -0.0030(10) 0.0034(9) -0.0027(10)
C7 0.0219(12) 0.0191(12) 0.0272(12) -0.0031(10) 0.0066(10) 0.0015(9)
C11 0.0206(12) 0.0266(13) 0.0252(12) -0.0079(10) -0.0012(10) 0.0033(10)
C32 0.0164(11) 0.0349(14) 0.0232(12) -0.0014(11) 0.0044(9) -0.0008(10)
C33 0.0180(11) 0.0307(13) 0.0245(12) -0.0033(10) -0.0013(9) -0.0019(10)
C31 0.0165(11) 0.0344(13) 0.0209(12) -0.0026(10) 0.0025(9) -0.0033(10)
C2 0.0332(13) 0.0268(13) 0.0233(13) -0.0032(10) 0.0051(10) 0.0074(11)
C13 0.0275(13) 0.0347(14) 0.0257(13) -0.0085(11) -0.0025(10) 0.0122(11)
C12 0.0173(12) 0.0306(13) 0.0320(13) -0.0052(11) 0.0037(10) -0.0028(10)
C38 0.0238(12) 0.0352(14) 0.0262(13) -0.0001(11) 0.0027(10) -0.0009(11)
C22 0.0264(12) 0.0300(14) 0.0239(12) -0.0028(11) -0.0004(10) -0.0022(11)
C26 0.0197(12) 0.0395(15) 0.0240(12) 0.0004(11) 0.0037(10) -0.0034(10)
C34 0.0204(12) 0.0368(14) 0.0282(13) 0.0004(11) 0.0029(10) -0.0001(11)
C6 0.0279(13) 0.0278(13) 0.0336(14) -0.0047(11) 0.0106(11) -0.0060(10)
C37 0.0220(12) 0.0405(15) 0.0316(14) -0.0055(12) 0.0017(10) 0.0036(11)
C25 0.0288(13) 0.0398(15) 0.0269(13) 0.0048(12) 0.0051(11) -0.0078(11)
C24 0.0343(14) 0.0308(14) 0.0288(13) 0.0032(11) 0.0002(11) -0.0039(11)
C23 0.0325(14) 0.0339(15) 0.0432(16) 0.0075(12) 0.0068(12) 0.0053(12)
C5 0.0454(16) 0.0264(14) 0.0362(15) 0.0032(12) 0.0191(13) -0.0031(12)
C4 0.0470(16) 0.0289(14) 0.0254(13) 0.0034(11) 0.0096(12) 0.0076(12)
C18 0.0319(14) 0.0460(17) 0.0467(17) -0.0151(14) -0.0130(12) 0.0102(12)
C36 0.0284(13) 0.0356(15) 0.0335(14) -0.0011(12) -0.0061(11) 0.0065(11)
C35 0.0309(13) 0.0370(15) 0.0287(13) 0.0037(12) -0.0022(10) -0.0024(12)
C3 0.0391(15) 0.0518(17) 0.0243(13) 0.0033(12) -0.0033(11) 0.0039(13)
C14 0.0378(15) 0.0517(17) 0.0303(14) -0.0034(13) 0.0022(12) 0.0199(13)
C15 0.068(2) 0.073(2) 0.0265(15) 0.0017(15) 0.0014(15) 0.0380(19)
C17 0.0438(18) 0.075(2) 0.057(2) -0.0254(19) -0.0245(16) 0.0271(17)
C16 0.064(2) 0.093(3) 0.0367(18) -0.0179(19) -0.0222(16) 0.051(2)

loop_
_atom_type_symbol
_atom_type_description
_atom_type_scat_dispersion_real
_atom_type_scat_dispersion_imag
_atom_type_scat_source
C C 0.0033 0.0016 'International Tables Vol C Tables 4.2.6.8 and 6.1.1.4'
H H 0.0000 0.0000 'International Tables Vol C Tables 4.2.6.8 and 6.1.1.4'
N N 0.0061 0.0033 'International Tables Vol C Tables 4.2.6.8 and 6.1.1.4'
Ni Ni 0.3393 1.1124 'International Tables Vol C Tables 4.2.6.8 and 6.1.1.4'
O O 0.0106 0.0060 'International Tables Vol C Tables 4.2.6.8 and 6.1.1.4'

loop_
_geom_angle_atom_site_label_1
_geom_angle_atom_site_label_2
_geom_angle_atom_site_label_3
_geom_angle
_geom_angle_site_symmetry_1
_geom_angle_site_symmetry_3
_geom_angle_publ_flag
O2 Ni1 O1 60.05(7) . . ?
O2 Ni1 N21 95.96(7) . . ?
N21 Ni1 O1 87.55(7) . . ?
N29 Ni1 O2 159.66(7) . . ?
N29 Ni1 O1 99.71(7) . . ?
N29 Ni1 N21 80.08(7) . . ?
N29 Ni1 N9 107.40(7) . . ?
N29 Ni1 N1 100.28(7) . . ?
N9 Ni1 O2 92.88(7) . . ?
N9 Ni1 O1 152.87(7) . . ?
N9 Ni1 N21 97.74(7) . . ?
N9 Ni1 N1 79.74(7) . . ?
N1 Ni1 O2 84.57(6) . . ?
N1 Ni1 O1 94.87(7) . . ?
N1 Ni1 N21 177.45(7) . . ?
N4 O2 Ni1 91.94(13) . . ?
N4 O1 Ni1 92.02(13) . . ?
C27 N21 Ni1 110.75(14) . . ?
C22 N21 Ni1 131.16(14) . . ?
C22 N21 C27 117.85(19) . . ?
N9 N10 H10 124.3 . . ?
N9 N10 C11 111.34(17) . . ?
C11 N10 H10 124.3 . . ?
N30 N29 Ni1 139.09(13) . . ?
C28 N29 Ni1 114.24(15) . . ?
C28 N29 N30 105.91(17) . . ?
N10 N9 Ni1 133.08(14) . . ?
C8 N9 Ni1 112.25(14) . . ?
C8 N9 N10 105.73(17) . . ?
C7 N1 Ni1 110.65(14) . . ?
C2 N1 Ni1 130.59(15) . . ?
C2 N1 C7 118.47(19) . . ?
N29 N30 H30 124.2 . . ?
N29 N30 C31 111.51(17) . . ?
C31 N30 H30 124.2 . . ?
O7 N8 O6 118.8(2) . . ?
O5 N8 O7 120.7(2) . . ?
O5 N8 O6 120.5(2) . . ?
O1 N4 O2 115.99(19) . . ?
O3 N4 O2 120.1(2) . . ?
O3 N4 O1 123.9(2) . . ?
N9 C8 C7 116.84(19) . . ?
N9 C8 C12 110.75(19) . . ?
C12 C8 C7 132.32(19) . . ?
N21 C27 C28 115.62(18) . . ?
N21 C27 C26 123.2(2) . . ?
C26 C27 C28 121.2(2) . . ?
N29 C28 C27 118.30(19) . . ?
N29 C28 C32 110.5(2) . . ?
C32 C28 C27 131.16(19) . . ?
N1 C7 C8 114.93(18) . . ?
N1 C7 C6 123.0(2) . . ?
C6 C7 C8 122.1(2) . . ?
N10 C11 C13 122.7(2) . . ?
N10 C11 C12 106.7(2) . . ?
C12 C11 C13 130.5(2) . . ?
C28 C32 H32 127.1 . . ?
C31 C32 C28 105.89(19) . . ?
C31 C32 H32 127.1 . . ?
C38 C33 C31 118.8(2) . . ?
C34 C33 C31 122.56(19) . . ?
C34 C33 C38 118.6(2) . . ?
N30 C31 C32 106.2(2) . . ?
N30 C31 C33 124.11(19) . . ?
C32 C31 C33 129.67(19) . . ?
N1 C2 C4 120.8(2) . . ?
N1 C2 C3 118.7(2) . . ?
C4 C2 C3 120.5(2) . . ?
C18 C13 C11 119.0(2) . . ?
C18 C13 C14 118.9(2) . . ?
C14 C13 C11 122.0(2) . . ?
C8 C12 H12 127.3 . . ?
C11 C12 C8 105.46(19) . . ?
C11 C12 H12 127.3 . . ?
C33 C38 H38 119.6 . . ?
C37 C38 C33 120.8(2) . . ?
C37 C38 H38 119.6 . . ?
N21 C22 C24 121.4(2) . . ?
N21 C22 C23 119.6(2) . . ?
C24 C22 C23 119.0(2) . . ?
C27 C26 H26 120.7 . . ?
C25 C26 C27 118.6(2) . . ?
C25 C26 H26 120.7 . . ?
C33 C34 H34 119.9 . . ?
C35 C34 C33 120.2(2) . . ?
C35 C34 H34 119.9 . . ?
C7 C6 H6 121.0 . . ?
C7 C6 C5 118.0(2) . . ?
C5 C6 H6 121.0 . . ?
C38 C37 H37 120.0 . . ?
C36 C37 C38 120.0(2) . . ?
C36 C37 H37 120.0 . . ?
C26 C25 H25 120.5 . . ?
C24 C25 C26 118.9(2) . . ?
C24 C25 H25 120.5 . . ?
C22 C24 H24 120.0 . . ?
C25 C24 C22 120.1(2) . . ?
C25 C24 H24 120.0 . . ?
C22 C23 H23A 109.5 . . ?
C22 C23 H23B 109.5 . . ?
C22 C23 H23C 109.5 . . ?
H23A C23 H23B 109.5 . . ?
H23A C23 H23C 109.5 . . ?
H23B C23 H23C 109.5 . . ?
C6 C5 H5 120.2 . . ?
C4 C5 C6 119.5(2) . . ?
C4 C5 H5 120.2 . . ?
C2 C4 H4 119.9 . . ?
C5 C4 C2 120.2(2) . . ?
C5 C4 H4 119.9 . . ?
C13 C18 H18 119.7 . . ?
C17 C18 C13 120.5(3) . . ?
C17 C18 H18 119.7 . . ?
C37 C36 H36 120.1 . . ?
C37 C36 C35 119.7(2) . . ?
C35 C36 H36 120.1 . . ?
C34 C35 C36 120.6(2) . . ?
C34 C35 H35 119.7 . . ?
C36 C35 H35 119.7 . . ?
C2 C3 H3A 109.5 . . ?
C2 C3 H3B 109.5 . . ?
C2 C3 H3C 109.5 . . ?
H3A C3 H3B 109.5 . . ?
H3A C3 H3C 109.5 . . ?
H3B C3 H3C 109.5 . . ?
C13 C14 H14 120.0 . . ?
C15 C14 C13 119.9(3) . . ?
C15 C14 H14 120.0 . . ?
C14 C15 H15 119.8 . . ?
C16 C15 C14 120.4(3) . . ?
C16 C15 H15 119.8 . . ?
C18 C17 H17 119.9 . . ?
C16 C17 C18 120.2(3) . . ?
C16 C17 H17 119.9 . . ?
C15 C16 H16 120.0 . . ?
C17 C16 C15 120.1(3) . . ?
C17 C16 H16 120.0 . . ?

loop_
_geom_bond_atom_site_label_1
_geom_bond_atom_site_label_2
_geom_bond_distance
_geom_bond_site_symmetry_2
_geom_bond_publ_flag
Ni1 O2 2.1364(16) . ?
Ni1 O1 2.1545(17) . ?
Ni1 N21 2.1473(17) . ?
Ni1 N29 2.0176(18) . ?
Ni1 N9 2.0197(18) . ?
Ni1 N1 2.1260(18) . ?
O2 N4 1.282(3) . ?
O1 N4 1.250(3) . ?
O7 N8 1.253(2) . ?
N21 C27 1.358(3) . ?
N21 C22 1.349(3) . ?
N10 H10 0.8800 . ?
N10 N9 1.350(2) . ?
N10 C11 1.357(3) . ?
N29 N30 1.351(3) . ?
N29 C28 1.339(3) . ?
N9 C8 1.339(3) . ?
O6 N8 1.257(2) . ?
N1 C7 1.360(3) . ?
N1 C2 1.351(3) . ?
N30 H30 0.8800 . ?
N30 C31 1.363(3) . ?
N8 O5 1.237(3) . ?
N4 O3 1.222(3) . ?
C8 C7 1.470(3) . ?
C8 C12 1.391(3) . ?
C27 C28 1.459(3) . ?
C27 C26 1.382(3) . ?
C28 C32 1.393(3) . ?
C7 C6 1.381(3) . ?
C11 C13 1.465(3) . ?
C11 C12 1.382(3) . ?
C32 H32 0.9500 . ?
C32 C31 1.386(3) . ?
C33 C31 1.460(3) . ?
C33 C38 1.399(3) . ?
C33 C34 1.396(3) . ?
C2 C4 1.397(3) . ?
C2 C3 1.491(3) . ?
C13 C18 1.394(4) . ?
C13 C14 1.394(4) . ?
C12 H12 0.9500 . ?
C38 H38 0.9500 . ?
C38 C37 1.383(3) . ?
C22 C24 1.394(3) . ?
C22 C23 1.504(3) . ?
C26 H26 0.9500 . ?
C26 C25 1.382(3) . ?
C34 H34 0.9500 . ?
C34 C35 1.381(3) . ?
C6 H6 0.9500 . ?
C6 C5 1.389(3) . ?
C37 H37 0.9500 . ?
C37 C36 1.381(3) . ?
C25 H25 0.9500 . ?
C25 C24 1.378(3) . ?
C24 H24 0.9500 . ?
C23 H23A 0.9800 . ?
C23 H23B 0.9800 . ?
C23 H23C 0.9800 . ?
C5 H5 0.9500 . ?
C5 C4 1.369(4) . ?
C4 H4 0.9500 . ?
C18 H18 0.9500 . ?
C18 C17 1.384(4) . ?
C36 H36 0.9500 . ?
C36 C35 1.389(3) . ?
C35 H35 0.9500 . ?
C3 H3A 0.9800 . ?
C3 H3B 0.9800 . ?
C3 H3C 0.9800 . ?
C14 H14 0.9500 . ?
C14 C15 1.388(4) . ?
C15 H15 0.9500 . ?
C15 C16 1.381(5) . ?
C17 H17 0.9500 . ?
C17 C16 1.374(5) . ?
C16 H16 0.9500 . ?

loop_
_geom_hbond_atom_site_label_D
_geom_hbond_atom_site_label_H
_geom_hbond_atom_site_label_A
_geom_hbond_distance_DH
_geom_hbond_distance_HA
_geom_hbond_distance_DA
_geom_hbond_angle_DHA
_geom_hbond_site_symmetry_A
_geom_hbond_publ_flag
N10 H10 O6 0.88 1.91 2.722(2) 151.8 . yes
N30 H30 O7 0.88 1.93 2.760(2) 157.3 4_575 yes
C32 H32 O1 0.95 2.42 3.289(3) 151.4 3_666 yes
C12 H12 O2 0.95 2.41 3.327(3) 161.4 3_766 yes
C24 H24 O3 0.95 2.52 3.258(3) 134.3 4_566 yes
C23 H23B O3 0.98 2.51 3.417(3) 153.8 4_566 yes
C23 H23C N10 0.98 2.62 3.480(3) 146.5 . yes
C3 H3A O1 0.98 2.58 3.077(3) 111.2 . yes
C3 H3C N30 0.98 2.69 3.590(3) 153.4 . yes

loop_
_geom_torsion_atom_site_label_1
_geom_torsion_atom_site_label_2
_geom_torsion_atom_site_label_3
_geom_torsion_atom_site_label_4
_geom_torsion
_geom_torsion_site_symmetry_1
_geom_torsion_site_symmetry_2
_geom_torsion_site_symmetry_3
_geom_torsion_site_symmetry_4
_geom_torsion_publ_flag
Ni1 O2 N4 O1 0.06(19) . . . . ?
Ni1 O2 N4 O3 -178.97(19) . . . . ?
Ni1 O1 N4 O2 -0.06(19) . . . . ?
Ni1 O1 N4 O3 178.9(2) . . . . ?
Ni1 N21 C27 C28 -7.5(2) . . . . ?
Ni1 N21 C27 C26 172.25(18) . . . . ?
Ni1 N21 C22 C24 -171.37(17) . . . . ?
Ni1 N21 C22 C23 8.2(3) . . . . ?
Ni1 N29 N30 C31 168.70(18) . . . . ?
Ni1 N29 C28 C27 7.1(3) . . . . ?
Ni1 N29 C28 C32 -172.22(15) . . . . ?
Ni1 N9 C8 C7 24.3(2) . . . . ?
Ni1 N9 C8 C12 -152.52(16) . . . . ?
Ni1 N1 C7 C8 -7.2(2) . . . . ?
Ni1 N1 C7 C6 173.70(17) . . . . ?
Ni1 N1 C2 C4 -173.27(16) . . . . ?
Ni1 N1 C2 C3 5.7(3) . . . . ?
N21 C27 C28 N29 0.7(3) . . . . ?
N21 C27 C28 C32 179.9(2) . . . . ?
N21 C27 C26 C25 1.1(3) . . . . ?
N21 C22 C24 C25 -0.5(4) . . . . ?
N10 N9 C8 C7 176.23(18) . . . . ?
N10 N9 C8 C12 -0.6(2) . . . . ?
N10 C11 C13 C18 -159.9(2) . . . . ?
N10 C11 C13 C14 22.7(3) . . . . ?
N10 C11 C12 C8 -0.3(2) . . . . ?
N29 N30 C31 C32 0.3(2) . . . . ?
N29 N30 C31 C33 -176.9(2) . . . . ?
N29 C28 C32 C31 0.5(3) . . . . ?
N9 N10 C11 C13 -178.3(2) . . . . ?
N9 N10 C11 C12 -0.1(2) . . . . ?
N9 C8 C7 N1 -11.1(3) . . . . ?
N9 C8 C7 C6 168.1(2) . . . . ?
N9 C8 C12 C11 0.6(3) . . . . ?
N1 C7 C6 C5 0.4(3) . . . . ?
N1 C2 C4 C5 1.3(4) . . . . ?
N30 N29 C28 C27 179.03(19) . . . . ?
N30 N29 C28 C32 -0.3(2) . . . . ?
C8 C7 C6 C5 -178.7(2) . . . . ?
C27 N21 C22 C24 2.2(3) . . . . ?
C27 N21 C22 C23 -178.2(2) . . . . ?
C27 C28 C32 C31 -178.7(2) . . . . ?
C27 C26 C25 C24 0.7(3) . . . . ?
C28 N29 N30 C31 0.0(2) . . . . ?
C28 C27 C26 C25 -179.1(2) . . . . ?
C28 C32 C31 N30 -0.5(2) . . . . ?
C28 C32 C31 C33 176.6(2) . . . . ?
C7 N1 C2 C4 -0.1(3) . . . . ?
C7 N1 C2 C3 178.8(2) . . . . ?
C7 C8 C12 C11 -175.6(2) . . . . ?
C7 C6 C5 C4 0.8(4) . . . . ?
C11 N10 N9 Ni1 143.76(16) . . . . ?
C11 N10 N9 C8 0.4(2) . . . . ?
C11 C13 C18 C17 -177.3(2) . . . . ?
C11 C13 C14 C15 177.3(2) . . . . ?
C33 C38 C37 C36 -0.2(4) . . . . ?
C33 C34 C35 C36 -0.3(4) . . . . ?
C31 C33 C38 C37 -178.7(2) . . . . ?
C31 C33 C34 C35 178.8(2) . . . . ?
C2 N1 C7 C8 178.36(19) . . . . ?
C2 N1 C7 C6 -0.8(3) . . . . ?
C13 C11 C12 C8 177.7(2) . . . . ?
C13 C18 C17 C16 0.0(4) . . . . ?
C13 C14 C15 C16 0.0(4) . . . . ?
C12 C8 C7 N1 165.0(2) . . . . ?
C12 C8 C7 C6 -15.9(4) . . . . ?
C12 C11 C13 C18 22.3(4) . . . . ?
C12 C11 C13 C14 -155.0(2) . . . . ?
C38 C33 C31 N30 -169.1(2) . . . . ?
C38 C33 C31 C32 14.3(4) . . . . ?
C38 C33 C34 C35 0.9(3) . . . . ?
C38 C37 C36 C35 0.7(4) . . . . ?
C22 N21 C27 C28 177.61(19) . . . . ?
C22 N21 C27 C26 -2.6(3) . . . . ?
C26 C27 C28 N29 -179.0(2) . . . . ?
C26 C27 C28 C32 0.1(4) . . . . ?
C26 C25 C24 C22 -1.0(4) . . . . ?
C34 C33 C31 N30 12.9(3) . . . . ?
C34 C33 C31 C32 -163.7(2) . . . . ?
C34 C33 C38 C37 -0.6(3) . . . . ?
C6 C5 C4 C2 -1.7(4) . . . . ?
C37 C36 C35 C34 -0.5(4) . . . . ?
C23 C22 C24 C25 179.9(2) . . . . ?
C18 C13 C14 C15 -0.1(4) . . . . ?
C18 C17 C16 C15 -0.2(5) . . . . ?
C3 C2 C4 C5 -177.6(2) . . . . ?
C14 C13 C18 C17 0.1(4) . . . . ?
C14 C15 C16 C17 0.2(4) . . . . ?
